data_7017624
loop_
_publ_author_name
'Gu, Shaojin'
'Liu, Bo'
'Chen, Jiuxi'
'Wu, Huayue'
'Chen, Wanzhi'

_publ_section_title
;
 Synthesis, structures, and properties of ruthenium(II) complexes of
 N-(1,10-phenanthrolin-2-yl)imidazolylidenes.
;
_journal_issue 3
_journal_name_full 'Dalton transactions (Cambridge, England : 2003)'
_journal_page_first 962
_journal_page_last 970
_journal_paper_doi 10.1039/c1dt11269d
_journal_volume 41
_journal_year 2012
_chemical_formula_sum 'C29 H27 F12 N9 P2 Ru'
_chemical_formula_weight 892.61
_chemical_name_systematic
;
?
;
_space_group_IT_number 2
_symmetry_cell_setting triclinic
_symmetry_space_group_name_Hall '-P 1'
_symmetry_space_group_name_H-M 'P -1'
_atom_sites_solution_hydrogens geom
_atom_sites_solution_primary direct
_atom_sites_solution_secondary difmap
_audit_creation_method SHELXL-97
_cell_angle_alpha 80.7460(10)
_cell_angle_beta 82.5950(10)
_cell_angle_gamma 89.961(2)
_cell_formula_units_Z 2
_cell_length_a 8.1643(12)
_cell_length_b 9.0931(15)
_cell_length_c 24.710(3)
_cell_measurement_reflns_used 2089
_cell_measurement_temperature 298(2)
_cell_measurement_theta_max 20.4
_cell_measurement_theta_min 2.27
_cell_volume 1795.1(5)
_computing_cell_refinement 'Bruker SMART'
_computing_data_collection 'Bruker SMART'
_computing_data_reduction 'Bruker SAINT'
_computing_molecular_graphics 'Bruker SHELXTL'
_computing_publication_material 'Bruker SHELXTL'
_computing_structure_refinement 'Bruker SHELXTL'
_computing_structure_solution 'Bruker SHELXTL'
_diffrn_ambient_temperature 298(2)
_diffrn_measured_fraction_theta_full 0.984
_diffrn_measured_fraction_theta_max 0.984
_diffrn_measurement_device_type 'CCD area detector'
_diffrn_measurement_method 'phi and omega scans'
_diffrn_radiation_monochromator graphite
_diffrn_radiation_source 'fine-focus sealed tube'
_diffrn_radiation_type MoK\a
_diffrn_radiation_wavelength 0.71073
_diffrn_reflns_av_R_equivalents 0.0402
_diffrn_reflns_av_sigmaI/netI 0.0935
_diffrn_reflns_limit_h_max 9
_diffrn_reflns_limit_h_min -9
_diffrn_reflns_limit_k_max 10
_diffrn_reflns_limit_k_min -9
_diffrn_reflns_limit_l_max 25
_diffrn_reflns_limit_l_min -29
_diffrn_reflns_number 9460
_diffrn_reflns_theta_full 25.01
_diffrn_reflns_theta_max 25.01
_diffrn_reflns_theta_min 1.68
_exptl_absorpt_coefficient_mu 0.624
_exptl_absorpt_correction_T_max 0.9576
_exptl_absorpt_correction_T_min 0.7838
_exptl_absorpt_correction_type multi-scan
_exptl_absorpt_process_details sadabs
_exptl_crystal_colour yellow
_exptl_crystal_density_diffrn 1.651
_exptl_crystal_density_method 'not measured'
_exptl_crystal_description block
_exptl_crystal_F_000 892
_exptl_crystal_size_max 0.41
_exptl_crystal_size_mid 0.18
_exptl_crystal_size_min 0.07
_refine_diff_density_max 0.768
_refine_diff_density_min -0.506
_refine_diff_density_rms 0.095
_refine_ls_extinction_method none
_refine_ls_goodness_of_fit_ref 0.985
_refine_ls_hydrogen_treatment constr
_refine_ls_matrix_type full
_refine_ls_number_parameters 592
_refine_ls_number_reflns 6243
_refine_ls_number_restraints 0
_refine_ls_restrained_S_all 0.985
_refine_ls_R_factor_all 0.1093
_refine_ls_R_factor_gt 0.0658
_refine_ls_shift/su_max 0.001
_refine_ls_shift/su_mean 0.000
_refine_ls_structure_factor_coef Fsqd
_refine_ls_weighting_details 'calc w=1/[\s^2^(Fo^2^)+(0.0979P)^2^+0.0000P] where P=(Fo^2^+2Fc^2^)/3'
_refine_ls_weighting_scheme calc
_refine_ls_wR_factor_gt 0.1556
_refine_ls_wR_factor_ref 0.1833
_reflns_number_gt 3823
_reflns_number_total 6243
_reflns_threshold_expression >2sigma(I)
_cod_data_source_file c1dt11269d.txt
_cod_data_source_block 080709g
_cod_depositor_comments
;
The following automatic conversions were performed:

'_symmetry_cell_setting' value 'Triclinic' changed to 'triclinic'
according to /home/saulius/struct/CIF-dictionaries/cif_core.dic
dictionary named 'cif_core.dic' version 2.4.1 from 2010-06-29.

Automatic conversion script
Id: cif_fix_values 1715 2011-07-08 13:25:40Z adriana 
;
_cod_original_cell_volume 1795.1(4)
_cod_original_sg_symbol_H-M 'P-1 '
_cod_database_code 7017624

loop_
_symmetry_equiv_pos_as_xyz
'x, y, z'
'-x, -y, -z'

loop_
_atom_site_label
_atom_site_type_symbol
_atom_site_fract_x
_atom_site_fract_y
_atom_site_fract_z
_atom_site_U_iso_or_equiv
_atom_site_adp_type
_atom_site_occupancy
_atom_site_symmetry_multiplicity
_atom_site_calc_flag
_atom_site_refinement_flags
_atom_site_disorder_assembly
_atom_site_disorder_group
Ru1 Ru 0.15027(7) 0.09938(6) 0.74004(2) 0.0444(2) Uani 1 1 d . . .
F1 F 0.646(3) 0.685(4) 0.5821(13) 0.164(15) Uani 0.42(3) 1 d P A 1
F2 F 0.281(4) 0.704(4) 0.6377(15) 0.172(16) Uani 0.42(3) 1 d P A 1
F3 F 0.503(5) 0.832(3) 0.6312(13) 0.150(13) Uani 0.42(3) 1 d P A 1
F4 F 0.489(5) 0.547(4) 0.6488(10) 0.158(13) Uani 0.42(3) 1 d P A 1
F5 F 0.437(4) 0.548(3) 0.5809(14) 0.162(12) Uani 0.42(3) 1 d P A 1
F6 F 0.412(4) 0.805(4) 0.5547(13) 0.130(11) Uani 0.42(3) 1 d P A 1
F7 F 0.285(3) 0.617(2) 0.9155(9) 0.131(8) Uani 0.63(2) 1 d P B 1
F8 F 0.446(3) 0.881(3) 0.9599(8) 0.144(9) Uani 0.63(2) 1 d P B 1
F9 F 0.539(2) 0.701(2) 0.9129(10) 0.167(9) Uani 0.63(2) 1 d P B 1
F10 F 0.370(3) 0.6632(19) 0.9973(7) 0.176(8) Uani 0.63(2) 1 d P B 1
F11 F 0.1951(18) 0.8103(19) 0.9565(7) 0.113(5) Uani 0.63(2) 1 d P B 1
F12 F 0.373(2) 0.8590(15) 0.8807(4) 0.121(7) Uani 0.63(2) 1 d P B 1
F1' F 0.582(3) 0.634(3) 0.6454(9) 0.145(9) Uani 0.58(3) 1 d P A 2
F2' F 0.325(4) 0.759(4) 0.5711(12) 0.168(11) Uani 0.58(3) 1 d P A 2
F3' F 0.343(3) 0.548(2) 0.6269(11) 0.180(11) Uani 0.58(3) 1 d P A 2
F4' F 0.374(4) 0.764(3) 0.6528(7) 0.151(10) Uani 0.58(3) 1 d P A 2
F5' F 0.569(3) 0.829(3) 0.5825(13) 0.192(12) Uani 0.58(3) 1 d P A 2
F6' F 0.533(3) 0.612(2) 0.5562(5) 0.135(9) Uani 0.58(3) 1 d P A 2
F7' F 0.226(3) 0.772(3) 0.8926(9) 0.143(13) Uani 0.37(2) 1 d P B 2
F8' F 0.500(4) 0.720(4) 0.9676(12) 0.139(12) Uani 0.37(2) 1 d P B 2
F9' F 0.391(4) 0.912(4) 0.9336(16) 0.146(13) Uani 0.37(2) 1 d P B 2
F10' F 0.493(4) 0.752(4) 0.8802(11) 0.143(13) Uani 0.37(2) 1 d P B 2
F11' F 0.338(5) 0.589(4) 0.9420(15) 0.134(11) Uani 0.37(2) 1 d P B 2
F12' F 0.229(4) 0.732(4) 0.9821(13) 0.140(11) Uani 0.37(2) 1 d P B 2
N1 N -0.1726(7) -0.0147(6) 0.7824(2) 0.0490(14) Uani 1 1 d . . .
N2 N -0.1532(7) -0.0464(6) 0.6981(2) 0.0539(15) Uani 1 1 d . . .
N3 N 0.0349(6) 0.0873(5) 0.8160(2) 0.0405(12) Uani 1 1 d . . .
N4 N 0.3355(7) 0.1952(6) 0.7819(2) 0.0512(14) Uani 1 1 d . . .
N5 N -0.2069(11) 0.2035(9) 0.6272(3) 0.097(2) Uani 1 1 d . . .
N6 N 0.2707(7) 0.1194(6) 0.6609(2) 0.0545(15) Uani 1 1 d . . .
N7 N 0.2382(7) -0.1070(6) 0.7593(2) 0.0464(13) Uani 1 1 d . . .
N8 N 0.0646(7) 0.3065(6) 0.7192(2) 0.0504(14) Uani 1 1 d . . .
N9 N 0.9102(16) 0.5361(15) 0.8260(5) 0.172(5) Uani 1 1 d . . .
P1 P 0.4550(4) 0.6874(4) 0.60570(12) 0.1016(9) Uani 1 1 d . . .
P2 P 0.3637(3) 0.7487(3) 0.93565(10) 0.0739(7) Uani 1 1 d . . .
C1 C -0.0649(8) 0.0062(7) 0.7335(3) 0.0491(17) Uani 1 1 d . . .
C2 C -0.3073(10) -0.0956(8) 0.7235(3) 0.064(2) Uani 1 1 d . . .
H2 H -0.3888 -0.1353 0.7067 0.077 Uiso 1 1 calc R . .
C3 C -0.3203(9) -0.0774(8) 0.7751(3) 0.0589(19) Uani 1 1 d . . .
H3 H -0.4113 -0.1020 0.8019 0.071 Uiso 1 1 calc R . .
C4 C -0.1162(8) 0.0295(7) 0.8286(3) 0.0459(16) Uani 1 1 d . . .
C5 C -0.2020(9) 0.0207(8) 0.8813(3) 0.0583(19) Uani 1 1 d . . .
H5 H -0.3079 -0.0211 0.8901 0.070 Uiso 1 1 calc R . .
C6 C -0.1233(10) 0.0767(8) 0.9204(3) 0.060(2) Uani 1 1 d . . .
H6 H -0.1784 0.0726 0.9560 0.072 Uiso 1 1 calc R . .
C7 C 0.0355(10) 0.1389(8) 0.9080(3) 0.0559(18) Uani 1 1 d . . .
C8 C 0.1119(8) 0.1396(7) 0.8543(3) 0.0477(16) Uani 1 1 d . . .
C9 C 0.2740(9) 0.1977(7) 0.8355(3) 0.0495(17) Uani 1 1 d . . .
C10 C 0.3610(10) 0.2542(8) 0.8739(3) 0.060(2) Uani 1 1 d . . .
C11 C 0.5198(10) 0.3104(8) 0.8528(4) 0.070(2) Uani 1 1 d . . .
H11 H 0.5837 0.3503 0.8756 0.084 Uiso 1 1 calc R . .
C12 C 0.5816(10) 0.3072(9) 0.7995(4) 0.072(2) Uani 1 1 d . . .
H12 H 0.6879 0.3438 0.7860 0.087 Uiso 1 1 calc R . .
C13 C 0.4860(10) 0.2493(8) 0.7647(3) 0.064(2) Uani 1 1 d . . .
H13 H 0.5301 0.2488 0.7281 0.076 Uiso 1 1 calc R . .
C14 C 0.1273(11) 0.1953(9) 0.9453(3) 0.068(2) Uani 1 1 d . . .
H14 H 0.0808 0.1946 0.9817 0.081 Uiso 1 1 calc R . .
C15 C 0.2798(11) 0.2493(9) 0.9284(3) 0.068(2) Uani 1 1 d . . .
H15 H 0.3365 0.2861 0.9538 0.082 Uiso 1 1 calc R . .
C16 C -0.0924(10) -0.0442(8) 0.6401(3) 0.064(2) Uani 1 1 d . . .
H16A H -0.1483 -0.1229 0.6268 0.076 Uiso 1 1 calc R . .
H16B H 0.0246 -0.0655 0.6366 0.076 Uiso 1 1 calc R . .
C17 C -0.1170(11) 0.1005(10) 0.6042(4) 0.073(2) Uani 1 1 d . . .
C18 C -0.0492(14) 0.1203(12) 0.5512(4) 0.106(3) Uani 1 1 d . . .
H18 H 0.0118 0.0460 0.5367 0.127 Uiso 1 1 calc R . .
C19 C -0.0733(18) 0.2563(16) 0.5185(5) 0.128(4) Uani 1 1 d . . .
H19 H -0.0241 0.2756 0.4819 0.154 Uiso 1 1 calc R . .
C20 C -0.1650(17) 0.3567(15) 0.5391(6) 0.127(4) Uani 1 1 d . . .
H20 H -0.1849 0.4455 0.5167 0.153 Uiso 1 1 calc R . .
C21 C -0.2326(16) 0.3318(13) 0.5942(5) 0.121(4) Uani 1 1 d . . .
H21 H -0.2966 0.4046 0.6085 0.145 Uiso 1 1 calc R . .
C22 C 0.3303(11) 0.1399(10) 0.6166(3) 0.076(2) Uani 1 1 d . . .
C23 C 0.4061(13) 0.1672(13) 0.5598(4) 0.122(4) Uani 1 1 d . . .
H23A H 0.3838 0.0840 0.5422 0.183 Uiso 1 1 calc R . .
H23B H 0.5233 0.1800 0.5586 0.183 Uiso 1 1 calc R . .
H23C H 0.3618 0.2558 0.5409 0.183 Uiso 1 1 calc R . .
C24 C 0.2794(9) -0.2253(8) 0.7692(3) 0.0517(17) Uani 1 1 d . . .
C25 C 0.3342(11) -0.3759(8) 0.7823(3) 0.076(2) Uani 1 1 d . . .
H25A H 0.4054 -0.4009 0.7511 0.114 Uiso 1 1 calc R . .
H25B H 0.2402 -0.4429 0.7906 0.114 Uiso 1 1 calc R . .
H25C H 0.3935 -0.3844 0.8137 0.114 Uiso 1 1 calc R . .
C26 C 0.0160(10) 0.4198(9) 0.7045(3) 0.067(2) Uani 1 1 d . . .
C27 C -0.0441(12) 0.5667(10) 0.6879(4) 0.104(3) Uani 1 1 d . . .
H27A H -0.0329 0.6263 0.7160 0.155 Uiso 1 1 calc R . .
H27B H -0.1584 0.5599 0.6829 0.155 Uiso 1 1 calc R . .
H27C H 0.0188 0.6119 0.6538 0.155 Uiso 1 1 calc R . .
C28 C 0.8921(15) 0.5534(15) 0.8704(6) 0.117(4) Uani 1 1 d . . .
C29 C 0.8824(13) 0.5792(13) 0.9245(5) 0.116(4) Uani 1 1 d . . .
H29A H 0.9305 0.6753 0.9249 0.174 Uiso 1 1 calc R . .
H29B H 0.9414 0.5037 0.9455 0.174 Uiso 1 1 calc R . .
H29C H 0.7687 0.5766 0.9405 0.174 Uiso 1 1 calc R . .

loop_
_atom_site_aniso_label
_atom_site_aniso_U_11
_atom_site_aniso_U_22
_atom_site_aniso_U_33
_atom_site_aniso_U_23
_atom_site_aniso_U_13
_atom_site_aniso_U_12
Ru1 0.0457(4) 0.0444(3) 0.0418(3) -0.0038(2) -0.0044(2) 0.0031(2)
F1 0.133(19) 0.17(3) 0.17(3) -0.014(19) 0.017(16) -0.006(16)
F2 0.14(2) 0.18(3) 0.17(3) 0.00(2) 0.029(19) -0.002(19)
F3 0.17(3) 0.17(2) 0.12(2) -0.052(18) -0.045(19) -0.012(17)
F4 0.17(3) 0.18(3) 0.104(16) 0.023(16) -0.010(18) 0.00(2)
F5 0.19(3) 0.16(2) 0.14(3) -0.047(19) -0.01(2) -0.028(19)
F6 0.14(3) 0.17(2) 0.080(13) -0.011(12) 0.000(16) 0.000(18)
F7 0.138(15) 0.119(16) 0.146(17) -0.055(14) -0.011(11) -0.026(12)
F8 0.157(18) 0.17(2) 0.114(13) -0.023(12) -0.045(9) -0.065(16)
F9 0.114(11) 0.182(14) 0.18(2) 0.014(15) 0.016(13) 0.059(9)
F10 0.18(2) 0.186(14) 0.134(13) 0.071(11) -0.055(13) -0.015(13)
F11 0.086(8) 0.135(12) 0.118(13) -0.034(9) 0.007(8) 0.030(8)
F12 0.154(16) 0.124(10) 0.073(7) 0.020(6) -0.017(7) 0.025(9)
F1' 0.154(18) 0.17(2) 0.126(15) -0.041(14) -0.058(14) 0.022(13)
F2' 0.16(2) 0.22(3) 0.14(3) -0.036(19) -0.065(18) 0.022(19)
F3' 0.17(2) 0.158(18) 0.19(2) -0.025(13) 0.048(16) -0.050(16)
F4' 0.18(3) 0.17(2) 0.102(10) -0.066(12) 0.011(14) 0.012(17)
F5' 0.19(2) 0.19(2) 0.18(2) -0.012(16) 0.004(18) -0.046(17)
F6' 0.18(2) 0.149(16) 0.061(8) -0.013(8) 0.018(9) 0.013(14)
F7' 0.114(19) 0.18(3) 0.127(18) 0.027(15) -0.047(14) 0.020(17)
F8' 0.12(2) 0.19(3) 0.11(2) -0.007(19) -0.080(19) 0.017(19)
F9' 0.14(2) 0.14(2) 0.16(4) 0.01(2) -0.04(2) -0.002(16)
F10' 0.13(2) 0.19(3) 0.105(18) 0.003(17) -0.002(15) -0.01(2)
F11' 0.16(3) 0.101(16) 0.15(3) -0.003(18) -0.041(19) -0.015(16)
F12' 0.12(2) 0.16(3) 0.13(2) -0.024(19) 0.016(19) 0.02(2)
N1 0.046(3) 0.051(3) 0.049(3) -0.010(3) -0.005(3) -0.002(3)
N2 0.060(4) 0.052(3) 0.053(3) -0.010(3) -0.017(3) -0.004(3)
N3 0.043(3) 0.040(3) 0.040(3) -0.007(2) -0.008(2) 0.006(2)
N4 0.047(4) 0.047(3) 0.061(4) -0.007(3) -0.010(3) 0.005(3)
N5 0.119(7) 0.081(6) 0.092(6) -0.001(5) -0.036(5) 0.015(5)
N6 0.054(4) 0.059(4) 0.050(4) -0.010(3) -0.001(3) 0.000(3)
N7 0.047(3) 0.046(3) 0.045(3) -0.007(3) -0.003(3) 0.001(3)
N8 0.046(4) 0.050(4) 0.054(4) -0.002(3) -0.009(3) 0.001(3)
N9 0.148(11) 0.229(14) 0.138(10) -0.055(10) 0.011(9) -0.034(9)
P1 0.113(3) 0.135(3) 0.0639(17) -0.0361(19) -0.0117(18) 0.006(2)
P2 0.0680(16) 0.0750(17) 0.0722(16) -0.0014(12) 0.0019(13) -0.0026(13)
C1 0.055(4) 0.044(4) 0.050(4) -0.008(3) -0.013(3) 0.003(3)
C2 0.060(5) 0.066(5) 0.070(5) -0.014(4) -0.018(4) -0.009(4)
C3 0.051(5) 0.059(5) 0.065(5) -0.008(4) -0.006(4) -0.008(4)
C4 0.045(4) 0.047(4) 0.044(4) -0.003(3) -0.006(3) 0.001(3)
C5 0.055(5) 0.064(5) 0.052(4) -0.006(4) 0.006(4) 0.000(4)
C6 0.069(5) 0.059(5) 0.048(4) -0.007(4) 0.005(4) 0.007(4)
C7 0.067(5) 0.058(4) 0.044(4) -0.009(3) -0.010(4) 0.008(4)
C8 0.054(5) 0.040(4) 0.051(4) -0.008(3) -0.014(3) 0.006(3)
C9 0.050(4) 0.044(4) 0.059(4) -0.011(3) -0.018(4) 0.008(3)
C10 0.062(5) 0.048(4) 0.075(5) -0.008(4) -0.028(4) 0.006(4)
C11 0.070(6) 0.059(5) 0.088(6) -0.014(4) -0.038(5) 0.005(4)
C12 0.050(5) 0.065(5) 0.102(7) -0.005(5) -0.023(5) -0.004(4)
C13 0.055(5) 0.054(4) 0.080(5) -0.006(4) -0.007(4) -0.001(4)
C14 0.086(7) 0.068(5) 0.054(5) -0.015(4) -0.018(4) 0.009(5)
C15 0.080(6) 0.067(5) 0.064(5) -0.015(4) -0.033(5) 0.008(5)
C16 0.076(6) 0.063(5) 0.056(5) -0.014(4) -0.016(4) -0.003(4)
C17 0.084(6) 0.074(6) 0.066(6) -0.012(5) -0.027(5) -0.002(5)
C18 0.135(10) 0.100(8) 0.075(7) 0.008(6) -0.008(7) 0.006(7)
C19 0.155(13) 0.130(11) 0.089(8) 0.013(8) -0.016(8) -0.003(9)
C20 0.144(12) 0.106(10) 0.121(11) 0.028(8) -0.037(9) 0.000(8)
C21 0.148(11) 0.100(9) 0.115(10) 0.001(7) -0.040(9) 0.014(8)
C22 0.075(6) 0.094(6) 0.053(5) -0.005(5) 0.001(4) -0.001(5)
C23 0.123(9) 0.167(11) 0.059(6) 0.005(6) 0.028(6) -0.016(8)
C24 0.051(4) 0.050(4) 0.055(4) -0.007(3) -0.012(3) 0.004(4)
C25 0.097(7) 0.051(5) 0.082(6) -0.012(4) -0.019(5) 0.021(4)
C26 0.071(6) 0.055(5) 0.073(5) -0.003(4) -0.014(4) -0.002(4)
C27 0.107(8) 0.068(6) 0.128(9) 0.009(6) -0.020(7) 0.015(6)
C28 0.088(8) 0.156(11) 0.103(9) -0.039(9) 0.019(7) -0.026(7)
C29 0.096(8) 0.139(10) 0.116(9) -0.022(8) -0.020(7) -0.003(7)

loop_
_atom_type_symbol
_atom_type_description
_atom_type_scat_dispersion_real
_atom_type_scat_dispersion_imag
_atom_type_scat_source
C C 0.0033 0.0016 'International Tables Vol C Tables 4.2.6.8 and 6.1.1.4'
H H 0.0000 0.0000 'International Tables Vol C Tables 4.2.6.8 and 6.1.1.4'
N N 0.0061 0.0033 'International Tables Vol C Tables 4.2.6.8 and 6.1.1.4'
F F 0.0171 0.0103 'International Tables Vol C Tables 4.2.6.8 and 6.1.1.4'
Ru Ru -1.2594 0.8363 'International Tables Vol C Tables 4.2.6.8 and 6.1.1.4'
P P 0.1023 0.0942 'International Tables Vol C Tables 4.2.6.8 and 6.1.1.4'

loop_
_geom_angle_atom_site_label_1
_geom_angle_atom_site_label_2
_geom_angle_atom_site_label_3
_geom_angle
N3 Ru1 C1 78.4(2)
N3 Ru1 N7 90.5(2)
C1 Ru1 N7 88.4(2)
N3 Ru1 N8 90.7(2)
C1 Ru1 N8 91.9(2)
N7 Ru1 N8 178.9(2)
N3 Ru1 N6 178.1(2)
C1 Ru1 N6 102.5(3)
N7 Ru1 N6 91.2(2)
N8 Ru1 N6 87.7(2)
N3 Ru1 N4 77.9(2)
C1 Ru1 N4 156.3(2)
N7 Ru1 N4 91.5(2)
N8 Ru1 N4 88.7(2)
N6 Ru1 N4 101.2(2)
C3 N1 C1 110.8(6)
C3 N1 C4 132.1(6)
C1 N1 C4 117.1(6)
C1 N2 C2 111.3(6)
C1 N2 C16 123.3(6)
C2 N2 C16 125.4(6)
C4 N3 C8 120.8(6)
C4 N3 Ru1 120.0(4)
C8 N3 Ru1 119.2(4)
C13 N4 C9 117.6(7)
C13 N4 Ru1 132.5(5)
C9 N4 Ru1 109.8(4)
C17 N5 C21 117.3(10)
C22 N6 Ru1 174.8(7)
C24 N7 Ru1 176.1(6)
C26 N8 Ru1 175.8(6)
F5 P1 F2' 88.2(15)
F5 P1 F4' 140.2(19)
F2' P1 F4' 87.5(14)
F5 P1 F3' 49.8(13)
F2' P1 F3' 91.1(19)
F4' P1 F3' 90.8(13)
F5 P1 F1' 99.9(13)
F2' P1 F1' 171.7(13)
F4' P1 F1' 85.0(12)
F3' P1 F1' 92.6(14)
F5 P1 F2 103(2)
F2' P1 F2 63.9(15)
F4' P1 F2 40.6(11)
F3' P1 F2 60.6(13)
F1' P1 F2 111.7(17)
F5 P1 F6' 39.8(10)
F2' P1 F6' 90.3(13)
F4' P1 F6' 177.8(11)
F3' P1 F6' 89.5(12)
F1' P1 F6' 97.2(10)
F2 P1 F6' 138(2)
F5 P1 F5' 128.9(17)
F2' P1 F5' 88.3(13)
F4' P1 F5' 90.5(12)
F3' P1 F5' 178.6(15)
F1' P1 F5' 88.2(14)
F2 P1 F5' 120.2(16)
F6' P1 F5' 89.2(13)
F5 P1 F4 70.6(19)
F2' P1 F4 143.1(18)
F4' P1 F4 90.2(14)
F3' P1 F4 52.2(14)
F1' P1 F4 40.7(10)
F2 P1 F4 91.3(16)
F6' P1 F4 91.7(13)
F5' P1 F4 128.6(18)
F5 P1 F6 97.7(19)
F2' P1 F6 31.4(11)
F4' P1 F6 98.8(15)
F3' P1 F6 119.8(19)
F1' P1 F6 147.1(15)
F2 P1 F6 90.7(15)
F6' P1 F6 79.2(13)
F5' P1 F6 59.2(13)
F4 P1 F6 168.3(18)
F5 P1 F1 86.1(14)
F2' P1 F1 122.9(15)
F4' P1 F1 128.3(17)
F3' P1 F1 124.9(15)
F1' P1 F1 60.2(11)
F2 P1 F1 169(2)
F6' P1 F1 52.9(10)
F5' P1 F1 54.6(9)
F4 P1 F1 86.5(14)
F6 P1 F1 93.7(14)
F5 P1 F3 171.8(17)
F2' P1 F3 98.0(15)
F4' P1 F3 46.1(10)
F3' P1 F3 134.9(17)
F1' P1 F3 74.2(11)
F2 P1 F3 84.2(14)
F6' P1 F3 134.2(18)
F5' P1 F3 46.5(11)
F4 P1 F3 106.6(18)
F6 P1 F3 85.0(16)
F1 P1 F3 86.0(17)
F8' P2 F11' 87.6(18)
F8' P2 F12' 97.9(17)
F11' P2 F12' 82(2)
F8' P2 F9' 89.4(15)
F11' P2 F9' 175.7(18)
F12' P2 F9' 95(2)
F8' P2 F11 125.2(14)
F11' P2 F11 105.4(18)
F12' P2 F11 36.0(11)
F9' P2 F11 73.8(15)
F8' P2 F7 118.4(16)
F11' P2 F7 32.4(10)
F12' P2 F7 87.9(15)
F9' P2 F7 151.3(15)
F11 P2 F7 93.4(10)
F8' P2 F12 124.1(16)
F11' P2 F12 125.7(14)
F12' P2 F12 127.0(16)
F9' P2 F12 58.6(14)
F11 P2 F12 91.0(9)
F7 P2 F12 96.9(9)
F8' P2 F9 54.8(12)
F11' P2 F9 79.6(18)
F12' P2 F9 147.3(16)
F9' P2 F9 101.2(16)
F11 P2 F9 175.0(10)
F7 P2 F9 90.6(12)
F12 P2 F9 85.5(8)
F8' P2 F10 48.8(11)
F11' P2 F10 66.0(14)
F12' P2 F10 53.0(13)
F9' P2 F10 109.7(16)
F11 P2 F10 88.0(9)
F7 P2 F10 95.1(10)
F12 P2 F10 168.0(9)
F9 P2 F10 94.7(11)
F8' P2 F8 59.3(12)
F11' P2 F8 144.7(14)
F12' P2 F8 90.2(15)
F9' P2 F8 31.5(10)
F11 P2 F8 86.6(11)
F7 P2 F8 176.9(11)
F12 P2 F8 86.2(8)
F9 P2 F8 89.5(12)
F10 P2 F8 81.8(10)
F8' P2 F10' 88.7(15)
F11' P2 F10' 92(2)
F12' P2 F10' 171.1(17)
F9' P2 F10' 90.6(19)
F11 P2 F10' 141.4(14)
F7 P2 F10' 83.6(13)
F12 P2 F10' 51.6(12)
F9 P2 F10' 36.2(9)
F10 P2 F10' 130.6(15)
F8 P2 F10' 98.3(13)
F8' P2 F7' 172.1(16)
F11' P2 F7' 89.7(14)
F12' P2 F7' 89.0(15)
F9' P2 F7' 93.7(17)
F11 P2 F7' 62.7(9)
F7 P2 F7' 57.8(11)
F12 P2 F7' 52.6(8)
F9 P2 F7' 117.4(12)
F10 P2 F7' 135.9(12)
F8 P2 F7' 124.7(14)
F10' P2 F7' 84.0(13)
N2 C1 N1 102.7(6)
N2 C1 Ru1 143.8(5)
N1 C1 Ru1 113.5(5)
C3 C2 N2 108.5(7)
C2 C3 N1 106.6(7)
N3 C4 C5 121.7(6)
N3 C4 N1 111.0(6)
C5 C4 N1 127.2(6)
C6 C5 C4 117.3(7)
C5 C6 C7 122.1(7)
C8 C7 C6 116.1(7)
C8 C7 C14 117.6(7)
C6 C7 C14 126.2(7)
N3 C8 C7 122.0(6)
N3 C8 C9 115.1(6)
C7 C8 C9 122.9(7)
N4 C9 C10 124.4(7)
N4 C9 C8 118.0(6)
C10 C9 C8 117.7(7)
C11 C10 C9 115.0(7)
C11 C10 C15 127.3(8)
C9 C10 C15 117.7(7)
C12 C11 C10 120.7(8)
C11 C12 C13 120.1(8)
N4 C13 C12 122.3(8)
C15 C14 C7 120.2(8)
C14 C15 C10 123.9(8)
N2 C16 C17 113.7(6)
C18 C17 N5 123.7(9)
C18 C17 C16 118.6(9)
N5 C17 C16 117.7(8)
C17 C18 C19 117.7(11)
C20 C19 C18 120.0(13)
C19 C20 C21 120.4(12)
N5 C21 C20 120.8(12)
N6 C22 C23 179.6(10)
N7 C24 C25 179.2(8)
N8 C26 C27 177.4(9)
N9 C28 C29 175.5(15)

loop_
_geom_bond_atom_site_label_1
_geom_bond_atom_site_label_2
_geom_bond_distance
Ru1 N3 1.974(5)
Ru1 C1 1.987(7)
Ru1 N7 2.015(6)
Ru1 N8 2.020(6)
Ru1 N6 2.052(6)
Ru1 N4 2.194(6)
F1 P1 1.60(2)
F2 P1 1.55(3)
F3 P1 1.62(2)
F4 P1 1.58(2)
F5 P1 1.51(2)
F6 P1 1.59(4)
F7 P2 1.544(19)
F8 P2 1.610(18)
F9 P2 1.560(15)
F10 P2 1.601(13)
F11 P2 1.544(14)
F12 P2 1.547(10)
F1' P1 1.544(16)
F2' P1 1.53(3)
F3' P1 1.539(16)
F4' P1 1.532(16)
F5' P1 1.575(19)
F6' P1 1.561(13)
F7' P2 1.639(19)
F8' P2 1.443(17)
F9' P2 1.49(4)
F10' P2 1.61(3)
F11' P2 1.45(4)
F12' P2 1.47(3)
N1 C3 1.379(8)
N1 C1 1.386(8)
N1 C4 1.399(8)
N2 C1 1.346(8)
N2 C2 1.373(9)
N2 C16 1.453(8)
N3 C4 1.321(8)
N3 C8 1.349(8)
N4 C13 1.316(9)
N4 C9 1.357(8)
N5 C17 1.342(10)
N5 C21 1.345(12)
N6 C22 1.127(9)
N7 C24 1.126(7)
N8 C26 1.126(8)
N9 C28 1.126(14)
C2 C3 1.303(9)
C4 C5 1.389(9)
C5 C6 1.386(10)
C6 C7 1.392(10)
C7 C8 1.390(9)
C7 C14 1.416(10)
C8 C9 1.418(9)
C9 C10 1.414(9)
C10 C11 1.399(11)
C10 C15 1.416(10)
C11 C12 1.353(11)
C12 C13 1.394(11)
C14 C15 1.329(11)
C16 C17 1.492(10)
C17 C18 1.339(11)
C18 C19 1.393(14)
C19 C20 1.305(15)
C20 C21 1.384(15)
C22 C23 1.440(11)
C24 C25 1.440(9)
C26 C27 1.438(10)
C28 C29 1.385(14)
